data_7222392
loop_
_publ_author_name
'Fang, C.M.'
'de With, G.'
'Li, Y.Q.'
'Hintzen, H.T.'

_publ_section_title
;
 Crystal and electronic structure of the novel nitrides M Y Si4 N7 (M= Sr,
 Ba) with peculiar N Si4 coordination
;
_journal_name_full 'Journal of Materials Chemistry'
_journal_page_first 1480
_journal_page_last 1483
_journal_volume 13
_journal_year 2003
_chemical_formula_sum 'Ba N7 Si4 Y'
_chemical_name_systematic 'Ba Y (Si4 N7)'
_space_group_IT_number 186
_symmetry_space_group_name_Hall 'P 6c -2c'
_symmetry_space_group_name_H-M 'P 63 m c'
_cell_angle_alpha 90
_cell_angle_beta 90
_cell_angle_gamma 120
_cell_formula_units_Z 2
_cell_length_a 6.021
_cell_length_b 6.021
_cell_length_c 9.803
_cell_volume 307.770
_citation_journal_id_ASTM JMACEP
_cod_data_source_file Fang_JMACEP_2003_781.cif
_cod_data_source_block Ba1N7Si4Y1
_cod_original_cell_volume 307.7704
_cod_original_formula_sum 'Ba1 N7 Si4 Y1'
_cod_database_code 7222392

loop_
_symmetry_equiv_pos_as_xyz
x,y,z
x-y,x,z+1/2
-y,x-y,z
-x,-y,z+1/2
-x+y,-x,z
y,-x+y,z+1/2
y,x,z+1/2
-x+y,y,z
-x,-x+y,z+1/2
-y,-x,z
x-y,-y,z+1/2
x,x-y,z

loop_
_atom_site_label
_atom_site_type_symbol
_atom_site_fract_x
_atom_site_fract_y
_atom_site_fract_z
_atom_site_occupancy
_atom_site_U_iso_or_equiv
Si1 Si+4 0 0 0.3132 1 0.0
Y1 Y+3 0.3333 0.6667 0.7367 1 0.0
N3 N-3 0 0 0.1241 1 0.0
Ba1 Ba+2 0.3333 0.6667 0.3626 1 0.0
N2 N-3 0.8479 0.6958 0.3742 1 0.0
N1 N-3 0.0256 0.5128 0.0985 1 0.0
Si2 Si+4 0.1737 0.3474 0.0464 1 0.0
